data_7209191
loop_
_publ_author_name
'B\;ak, Joanna M.'
Effendy,
'Grabowsky, Simon'
'Lindoy, Leonard F.'
'Price, Jason R.'
'Skelton, Brian W.'
'White, Allan H.'

_publ_section_title
;
 True and quasi-isomorphism in tetrakis(acetonitrile)coinage metal(i)
 salts
;
_journal_issue 6
_journal_name_full CrystEngComm
_journal_page_first 1125
_journal_paper_doi 10.1039/c2ce26824h
_journal_volume 15
_journal_year 2013
_chemical_absolute_configuration unk
_chemical_formula_moiety 'C8 H12 Cu N4, F6 P, C2 H3 N'
_chemical_formula_sum 'C10 H15 Cu F6 N5 P'
_chemical_formula_weight 413.78
_chemical_name_systematic
;
?
;
_space_group_IT_number 19
_symmetry_cell_setting orthorhombic
_symmetry_space_group_name_Hall 'P 2ac 2ab'
_symmetry_space_group_name_H-M 'P 21 21 21'
_atom_sites_solution_hydrogens geom
_atom_sites_solution_primary direct
_atom_sites_solution_secondary difmap
_audit_creation_date 2012-04-18T12:03:56-00:00
_audit_creation_method 'WinGX routine CIF_UPDATE'
_cell_angle_alpha 90
_cell_angle_beta 90
_cell_angle_gamma 90
_cell_formula_units_Z 12
_cell_length_a 8.57130(10)
_cell_length_b 21.9018(3)
_cell_length_c 27.8052(5)
_cell_measurement_reflns_used 16514
_cell_measurement_temperature 150(2)
_cell_measurement_theta_max 32.8039
_cell_measurement_theta_min 2.9368
_cell_volume 5219.78(13)
_computing_cell_refinement
;
CrysAlisPro, Agilent Technologies,
Version 1.171.35.21 (release 20-01-2012 CrysAlis171 .NET)
(compiled Jan 23 2012,18:06:46)
;
_computing_data_collection
;
CrysAlisPro, Agilent Technologies,
Version 1.171.35.21 (release 20-01-2012 CrysAlis171 .NET)
(compiled Jan 23 2012,18:06:46)
;
_computing_data_reduction
;
CrysAlisPro, Agilent Technologies,
Version 1.171.35.21 (release 20-01-2012 CrysAlis171 .NET)
(compiled Jan 23 2012,18:06:46)
;
_computing_molecular_graphics 'OrtepII (Johnson, C. K. (1976)'
_computing_structure_refinement 'SHELXL-97 (Sheldrick, 2008)'
_computing_structure_solution 'SHELXS-97 (Sheldrick, 2008)'
_diffrn_ambient_temperature 150(2)
_diffrn_measured_fraction_theta_full 0.992
_diffrn_measured_fraction_theta_max 0.938
_diffrn_measurement_method '\w scans'
_diffrn_radiation_monochromator graphite
_diffrn_radiation_type MoK\a
_diffrn_radiation_wavelength 0.71073
_diffrn_reflns_av_R_equivalents 0.0265
_diffrn_reflns_av_unetI/netI 0.0356
_diffrn_reflns_limit_h_max 12
_diffrn_reflns_limit_h_min -12
_diffrn_reflns_limit_k_max 33
_diffrn_reflns_limit_k_min -33
_diffrn_reflns_limit_l_max 42
_diffrn_reflns_limit_l_min -42
_diffrn_reflns_number 47834
_diffrn_reflns_theta_full 31.5
_diffrn_reflns_theta_max 32.88
_diffrn_reflns_theta_min 2.94
_exptl_absorpt_coefficient_mu 1.407
_exptl_absorpt_correction_T_max 1
_exptl_absorpt_correction_T_min 0.76243
_exptl_absorpt_correction_type multi-scan
_exptl_absorpt_process_details
;
CrysAlisPro, Agilent Technologies,
Version 1.171.35.21 (release 20-01-2012 CrysAlis171 .NET)
(compiled Jan 23 2012,18:06:46)
;
_exptl_crystal_colour colourless
_exptl_crystal_density_diffrn 1.58
_exptl_crystal_density_method 'not measured'
_exptl_crystal_description prism
_exptl_crystal_F_000 2496
_exptl_crystal_size_max 0.34
_exptl_crystal_size_mid 0.12
_exptl_crystal_size_min 0.06
_refine_diff_density_max 0.491
_refine_diff_density_min -0.367
_refine_diff_density_rms 0.06
_refine_ls_abs_structure_details 'Flack H D (1983), Acta Cryst. A39, 876-881'
_refine_ls_abs_structure_Flack 0.404(6)
_refine_ls_extinction_method none
_refine_ls_goodness_of_fit_ref 1.027
_refine_ls_hydrogen_treatment constr
_refine_ls_matrix_type full
_refine_ls_number_parameters 749
_refine_ls_number_reflns 17660
_refine_ls_number_restraints 30
_refine_ls_restrained_S_all 1.029
_refine_ls_R_factor_all 0.053
_refine_ls_R_factor_gt 0.0366
_refine_ls_shift/su_max 0.009
_refine_ls_shift/su_mean 0
_refine_ls_structure_factor_coef Fsqd
_refine_ls_weighting_details 'calc w=1/[\s^2^(Fo^2^)+(0.0354P)^2^+1.2519P] where P=(Fo^2^+2Fc^2^)/3'
_refine_ls_weighting_scheme calc
_refine_ls_wR_factor_gt 0.0771
_refine_ls_wR_factor_ref 0.0841
_reflns_number_gt 14497
_reflns_number_total 17660
_reflns_threshold_expression I>2\s(I)
_cod_data_source_file c2ce26824h.txt
_cod_data_source_block lfl12jp
_cod_database_code 7209191

loop_
_symmetry_equiv_pos_as_xyz
'x, y, z'
'-x+1/2, -y, z+1/2'
'x+1/2, -y+1/2, -z'
'-x, y+1/2, -z+1/2'

loop_
_atom_site_label
_atom_site_type_symbol
_atom_site_fract_x
_atom_site_fract_y
_atom_site_fract_z
_atom_site_U_iso_or_equiv
_atom_site_adp_type
_atom_site_occupancy
_atom_site_symmetry_multiplicity
_atom_site_calc_flag
_atom_site_refinement_flags
_atom_site_disorder_assembly
_atom_site_disorder_group
Cu1 Cu 0.99295(3) 0.905701(11) 0.774216(9) 0.02810(6) Uani 1 1 d . . .
N11 N 0.9045(2) 0.97890(8) 0.74012(7) 0.0312(4) Uani 1 1 d . . .
N12 N 0.9015(2) 0.90760(8) 0.84010(6) 0.0283(4) Uani 1 1 d . . .
N13 N 1.2220(2) 0.90590(8) 0.77387(7) 0.0305(4) Uani 1 1 d . . .
N14 N 0.8972(2) 0.83177(8) 0.74280(7) 0.0292(4) Uani 1 1 d . . .
C11 C 0.8369(3) 1.01643(9) 0.72102(9) 0.0299(4) Uani 1 1 d . . .
C12 C 0.7497(3) 1.06394(11) 0.69649(12) 0.0492(8) Uani 1 1 d . . .
H12A H 0.8223 1.0917 0.6803 0.074 Uiso 1 1 calc R . .
H12B H 0.6876 1.0868 0.72 0.074 Uiso 1 1 calc R . .
H12C H 0.6801 1.0454 0.6726 0.074 Uiso 1 1 calc R . .
C13 C 0.8318(2) 0.90985(9) 0.87474(7) 0.0250(4) Uani 1 1 d . . .
C14 C 0.7408(3) 0.91229(13) 0.91849(9) 0.0380(5) Uani 1 1 d . . .
H14A H 0.6749 0.9489 0.9182 0.057 Uiso 1 1 calc R . .
H14B H 0.8109 0.9138 0.9463 0.057 Uiso 1 1 calc R . .
H14C H 0.6747 0.8759 0.9207 0.057 Uiso 1 1 calc R . .
C15 C 1.3543(3) 0.90565(10) 0.77698(8) 0.0277(4) Uani 1 1 d . . .
C16 C 1.5225(3) 0.90473(11) 0.78205(9) 0.0365(5) Uani 1 1 d . . .
H16A H 1.5582 0.9441 0.7947 0.055 Uiso 1 1 calc R . .
H16B H 1.5705 0.8974 0.7506 0.055 Uiso 1 1 calc R . .
H16C H 1.5526 0.8721 0.8043 0.055 Uiso 1 1 calc R . .
C17 C 0.8219(2) 0.79615(9) 0.72454(8) 0.0260(4) Uani 1 1 d . . .
C18 C 0.7239(3) 0.75122(11) 0.70060(9) 0.0363(5) Uani 1 1 d . . .
H18A H 0.6411 0.7722 0.6827 0.054 Uiso 1 1 calc R . .
H18B H 0.6772 0.7241 0.7247 0.054 Uiso 1 1 calc R . .
H18C H 0.7874 0.7271 0.6783 0.054 Uiso 1 1 calc R . .
Cu2 Cu 1.02273(3) 0.743165(11) 0.571690(9) 0.02808(6) Uani 1 1 d . . .
N21 N 1.1194(2) 0.67280(8) 0.53646(7) 0.0299(4) Uani 1 1 d . . .
N22 N 1.1061(2) 0.81911(8) 0.53955(7) 0.0295(4) Uani 1 1 d . . .
N23 N 1.1081(2) 0.74267(8) 0.63861(6) 0.0296(4) Uani 1 1 d . . .
N24 N 0.7928(2) 0.74061(8) 0.56918(7) 0.0311(4) Uani 1 1 d . . .
C21 C 1.1843(3) 0.63285(9) 0.51992(8) 0.0268(4) Uani 1 1 d . . .
C22 C 1.2686(3) 0.58152(12) 0.49959(10) 0.0400(6) Uani 1 1 d . . .
H22A H 1.3459 0.5669 0.5229 0.06 Uiso 1 1 calc R . .
H22B H 1.3217 0.5945 0.4701 0.06 Uiso 1 1 calc R . .
H22C H 1.1951 0.5486 0.4921 0.06 Uiso 1 1 calc R . .
C23 C 1.1626(3) 0.85858(9) 0.52034(8) 0.0278(4) Uani 1 1 d . . .
C24 C 1.2358(3) 0.90915(12) 0.49435(10) 0.0406(6) Uani 1 1 d . . .
H24A H 1.3486 0.9087 0.5002 0.061 Uiso 1 1 calc R . .
H24B H 1.1919 0.9479 0.5056 0.061 Uiso 1 1 calc R . .
H24C H 1.216 0.9047 0.4598 0.061 Uiso 1 1 calc R . .
C25 C 1.1690(2) 0.74141(9) 0.67483(8) 0.0273(4) Uani 1 1 d . . .
C26 C 1.2464(3) 0.74066(13) 0.72108(9) 0.0403(6) Uani 1 1 d . . .
H26A H 1.2552 0.7825 0.7333 0.061 Uiso 1 1 calc R . .
H26B H 1.3509 0.723 0.7175 0.061 Uiso 1 1 calc R . .
H26C H 1.1856 0.716 0.7437 0.061 Uiso 1 1 calc R . .
C27 C 0.6600(2) 0.74136(9) 0.56881(7) 0.0268(4) Uani 1 1 d . . .
C28 C 0.4903(3) 0.74224(9) 0.56858(8) 0.0329(4) Uani 1 1 d . . .
H28A H 0.4507 0.702 0.5779 0.049 Uiso 1 1 calc R . .
H28B H 0.453 0.7524 0.5362 0.049 Uiso 1 1 calc R . .
H28C H 0.4529 0.773 0.5915 0.049 Uiso 1 1 calc R . .
Cu3 Cu 1.01435(3) 0.578082(11) 0.947417(9) 0.03079(6) Uani 1 1 d . . .
N31 N 0.9741(2) 0.65160(8) 0.90667(7) 0.0358(4) Uani 1 1 d . . .
N32 N 1.2488(2) 0.57859(8) 0.95408(7) 0.0310(4) Uani 1 1 d . . .
N33 N 0.9678(3) 0.50196(8) 0.91040(7) 0.0354(4) Uani 1 1 d . . .
N34 N 0.9083(2) 0.58176(9) 1.01092(7) 0.0337(4) Uani 1 1 d . . .
C31 C 0.9717(3) 0.69397(10) 0.88303(8) 0.0315(4) Uani 1 1 d . . .
C32 C 0.9708(3) 0.74817(10) 0.85262(8) 0.0386(5) Uani 1 1 d . . .
H32A H 1.0447 0.7782 0.8654 0.058 Uiso 1 1 calc R . .
H32B H 0.8658 0.7658 0.8522 0.058 Uiso 1 1 calc R . .
H32C H 1.0014 0.7369 0.8198 0.058 Uiso 1 1 calc R . .
C33 C 1.3802(3) 0.57636(9) 0.95070(8) 0.0288(4) Uani 1 1 d . . .
C34 C 1.5489(3) 0.57287(12) 0.94644(10) 0.0420(6) Uani 1 1 d . . .
H34A H 1.5938 0.5605 0.9774 0.063 Uiso 1 1 calc R . .
H34B H 1.5902 0.613 0.9373 0.063 Uiso 1 1 calc R . .
H34C H 1.5766 0.5428 0.9218 0.063 Uiso 1 1 calc R . .
C35 C 0.9591(3) 0.45936(10) 0.88736(8) 0.0315(5) Uani 1 1 d . . .
C36 C 0.9496(3) 0.40442(10) 0.85815(9) 0.0395(6) Uani 1 1 d . . .
H36A H 1.0549 0.389 0.8519 0.059 Uiso 1 1 calc R . .
H36B H 0.8982 0.414 0.8276 0.059 Uiso 1 1 calc R . .
H36C H 0.8891 0.3733 0.8753 0.059 Uiso 1 1 calc R . .
C37 C 0.8537(2) 0.58521(10) 1.04802(8) 0.0295(4) Uani 1 1 d . . .
C38 C 0.7875(3) 0.58952(12) 1.09595(9) 0.0368(5) Uani 1 1 d . . .
H38A H 0.8177 0.5535 1.1147 0.055 Uiso 1 1 calc R . .
H38B H 0.6735 0.5915 1.0937 0.055 Uiso 1 1 calc R . .
H38C H 0.8266 0.6264 1.1118 0.055 Uiso 1 1 calc R . .
N41 N 0.5320(3) 0.67654(10) 1.03861(9) 0.0511(6) Uani 1 1 d . . .
C41 C 0.5979(3) 0.71481(12) 1.02006(9) 0.0393(5) Uani 1 1 d . . .
C42 C 0.6792(4) 0.76441(16) 0.99606(12) 0.0663(10) Uani 1 1 d . . .
H42A H 0.743 0.7479 0.9699 0.099 Uiso 1 1 calc R . .
H42B H 0.7465 0.7855 1.0192 0.099 Uiso 1 1 calc R . .
H42C H 0.6029 0.7933 0.9829 0.099 Uiso 1 1 calc R . .
N51 N 0.9376(3) 0.64551(11) 0.75936(9) 0.0511(6) Uani 1 1 d . . .
C51 C 0.8446(3) 0.61446(11) 0.77468(10) 0.0414(6) Uani 1 1 d . . .
C52 C 0.7250(4) 0.57478(16) 0.79471(14) 0.0670(9) Uani 1 1 d . . .
H52A H 0.7625 0.5571 0.825 0.101 Uiso 1 1 calc R . .
H52B H 0.7018 0.5419 0.7719 0.101 Uiso 1 1 calc R . .
H52C H 0.6302 0.5986 0.8008 0.101 Uiso 1 1 calc R . .
N61 N 1.0115(3) 1.01697(9) 0.93326(8) 0.0471(5) Uani 1 1 d . . .
C61 C 1.0123(3) 1.04194(10) 0.89729(9) 0.0378(5) Uani 1 1 d . . .
C62 C 1.0129(3) 1.07362(12) 0.85160(10) 0.0506(6) Uani 1 1 d . . .
H62A H 0.9061 1.0856 0.8433 0.076 Uiso 1 1 calc R . .
H62B H 1.0543 1.0466 0.8266 0.076 Uiso 1 1 calc R . .
H62C H 1.0786 1.1101 0.854 0.076 Uiso 1 1 calc R . .
P1 P 0.48513(7) 0.57986(2) 0.65050(2) 0.02873(11) Uani 1 1 d . . .
F11 F 0.3546(2) 0.62089(9) 0.62708(10) 0.0857(8) Uani 1 1 d . A .
F12 F 0.6157(2) 0.53742(8) 0.67314(8) 0.0650(6) Uani 1 1 d . A .
F13A F 0.4810(7) 0.6169(2) 0.69790(13) 0.107(2) Uani 0.690(10) 1 d P A 1
F14A F 0.6194(3) 0.62407(13) 0.62989(14) 0.0531(14) Uani 0.690(10) 1 d P A 1
F15A F 0.4979(5) 0.54247(18) 0.60138(12) 0.0850(15) Uani 0.690(10) 1 d P A 1
F16A F 0.3558(3) 0.53469(17) 0.66842(19) 0.067(2) Uani 0.690(10) 1 d P A 1
F13B F 0.3854(11) 0.5742(5) 0.6987(3) 0.092(5) Uani 0.310(10) 1 d P A 2
F14B F 0.5673(12) 0.6387(3) 0.6666(4) 0.092(5) Uani 0.310(10) 1 d PU A 2
F15B F 0.5780(12) 0.5831(6) 0.6034(3) 0.108(6) Uani 0.310(10) 1 d P A 2
F16B F 0.3999(14) 0.5202(3) 0.6332(5) 0.101(6) Uani 0.310(10) 1 d P A 2
P2 P 0.47916(8) 0.73700(2) 0.85623(2) 0.03079(11) Uani 1 1 d . . .
F21 F 0.3511(2) 0.78011(8) 0.83206(8) 0.0635(5) Uani 1 1 d . B .
F22 F 0.6093(3) 0.69653(9) 0.88083(10) 0.0825(7) Uani 1 1 d . B .
F23A F 0.3856(4) 0.7403(2) 0.90527(11) 0.0919(15) Uani 0.803(9) 1 d P B 1
F24A F 0.5736(3) 0.79616(10) 0.87214(13) 0.0640(11) Uani 0.803(9) 1 d P B 1
F25A F 0.5715(4) 0.7364(2) 0.80755(10) 0.0893(14) Uani 0.803(9) 1 d P B 1
F26A F 0.3831(5) 0.67959(13) 0.8413(2) 0.0979(17) Uani 0.803(9) 1 d P B 1
F23B F 0.466(2) 0.7752(6) 0.9029(5) 0.084(7) Uani 0.197(9) 1 d PU B 2
F24B F 0.6087(11) 0.7801(6) 0.8344(7) 0.080(7) Uani 0.197(9) 1 d PU B 2
F25B F 0.490(3) 0.6963(6) 0.8091(4) 0.094(6) Uani 0.197(9) 1 d P B 2
F26B F 0.3532(13) 0.6925(6) 0.8748(6) 0.068(5) Uani 0.197(9) 1 d P B 2
P3 P 0.53132(7) 0.91104(2) 0.63189(2) 0.02850(11) Uani 1 1 d . . .
F31 F 0.6290(2) 0.96556(7) 0.60874(7) 0.0513(4) Uani 1 1 d . C .
F32 F 0.4361(2) 0.85600(7) 0.65529(7) 0.0541(4) Uani 1 1 d . C .
F33A F 0.4299(5) 0.9567(2) 0.6607(2) 0.0744(17) Uani 0.760(9) 1 d P C 1
F34A F 0.4189(5) 0.9101(2) 0.58881(12) 0.0836(15) Uani 0.760(9) 1 d P C 1
F35A F 0.6447(5) 0.86321(11) 0.60470(17) 0.0692(13) Uani 0.760(9) 1 d P C 1
F36A F 0.6574(4) 0.9093(2) 0.67523(13) 0.0731(12) Uani 0.760(9) 1 d P C 1
F33B F 0.3731(9) 0.9430(5) 0.6073(5) 0.064(4) Uani 0.240(9) 1 d P C 2
F34B F 0.5517(17) 0.8753(4) 0.5843(3) 0.063(4) Uani 0.240(9) 1 d PU C 2
F35B F 0.6670(11) 0.8821(5) 0.6529(5) 0.063(4) Uani 0.240(9) 1 d PU C 2
F36B F 0.495(3) 0.9527(7) 0.6767(5) 0.094(7) Uani 0.240(9) 1 d P C 2

loop_
_atom_site_aniso_label
_atom_site_aniso_U_11
_atom_site_aniso_U_22
_atom_site_aniso_U_33
_atom_site_aniso_U_23
_atom_site_aniso_U_13
_atom_site_aniso_U_12
Cu1 0.02751(13) 0.03256(11) 0.02422(11) -0.00050(9) 0.00110(11) 0.00136(11)
N11 0.0331(10) 0.0291(8) 0.0314(10) -0.0013(8) 0.0007(8) 0.0019(7)
N12 0.0288(8) 0.0307(8) 0.0253(9) -0.0009(7) 0.0009(7) -0.0015(7)
N13 0.0288(9) 0.0338(9) 0.0288(9) -0.0013(8) 0.0008(8) 0.0005(7)
N14 0.0325(10) 0.0303(8) 0.0248(9) 0.0002(7) 0.0009(8) 0.0041(7)
C11 0.0281(10) 0.0276(9) 0.0339(12) -0.0027(9) -0.0012(10) -0.0015(8)
C12 0.0438(15) 0.0317(12) 0.072(2) 0.0042(13) -0.0208(15) 0.0065(10)
C13 0.0231(9) 0.0264(9) 0.0254(10) -0.0004(8) -0.0038(8) -0.0005(7)
C14 0.0358(12) 0.0468(13) 0.0313(12) -0.0002(11) 0.0084(10) -0.0028(10)
C15 0.0323(10) 0.0292(9) 0.0216(9) -0.0009(8) 0.0016(8) 0.0005(8)
C16 0.0258(10) 0.0424(11) 0.0413(12) 0.0012(10) -0.0003(10) 0.0002(10)
C17 0.0278(10) 0.0261(9) 0.0241(10) 0.0028(8) 0.0005(9) 0.0038(8)
C18 0.0397(12) 0.0345(11) 0.0348(12) -0.0028(10) -0.0091(10) -0.0009(10)
Cu2 0.02884(12) 0.02860(11) 0.02679(12) -0.00032(10) -0.00029(11) -0.00104(10)
N21 0.0340(10) 0.0277(8) 0.0279(10) -0.0022(7) -0.0004(8) -0.0025(7)
N22 0.0353(10) 0.0282(8) 0.0250(9) -0.0010(7) 0.0029(8) -0.0032(7)
N23 0.0311(9) 0.0308(9) 0.0270(9) -0.0005(8) -0.0003(7) 0.0013(7)
N24 0.0305(9) 0.0326(9) 0.0302(9) -0.0013(8) -0.0003(8) -0.0022(7)
C21 0.0261(10) 0.0295(10) 0.0250(10) -0.0014(8) -0.0015(8) -0.0052(8)
C22 0.0368(12) 0.0377(12) 0.0456(16) -0.0086(11) 0.0043(11) 0.0060(10)
C23 0.0290(10) 0.0313(10) 0.0231(10) -0.0032(8) 0.0021(9) 0.0008(8)
C24 0.0427(13) 0.0404(13) 0.0387(14) 0.0109(11) 0.0062(11) -0.0093(11)
C25 0.0256(9) 0.0259(9) 0.0304(10) -0.0007(9) 0.0017(8) 0.0004(8)
C26 0.0374(12) 0.0534(14) 0.0302(12) 0.0013(12) -0.0061(10) -0.0008(11)
C27 0.0318(10) 0.0259(9) 0.0229(9) -0.0027(8) 0.0006(8) -0.0032(8)
C28 0.0276(10) 0.0352(9) 0.0360(10) -0.0026(9) 0.0018(10) -0.0007(9)
Cu3 0.03201(14) 0.03087(11) 0.02949(12) -0.00087(10) -0.00097(12) 0.00174(11)
N31 0.0365(10) 0.0344(8) 0.0365(10) 0.0021(8) -0.0025(9) 0.0051(9)
N32 0.0335(10) 0.0298(8) 0.0298(10) -0.0004(8) -0.0018(8) 0.0021(7)
N33 0.0401(11) 0.0331(8) 0.0331(10) -0.0025(8) -0.0010(9) -0.0022(8)
N34 0.0290(9) 0.0419(10) 0.0303(10) -0.0004(9) -0.0038(8) -0.0010(8)
C31 0.0305(11) 0.0353(10) 0.0287(10) -0.0052(8) -0.0035(9) 0.0025(9)
C32 0.0439(14) 0.0349(10) 0.0371(12) 0.0055(9) -0.0031(11) -0.0004(11)
C33 0.0350(11) 0.0248(9) 0.0268(10) -0.0034(9) -0.0023(9) 0.0018(8)
C34 0.0289(11) 0.0421(12) 0.0550(16) -0.0074(12) -0.0023(11) -0.0005(10)
C35 0.0370(12) 0.0327(10) 0.0250(10) 0.0033(8) 0.0046(9) -0.0039(9)
C36 0.0562(16) 0.0318(10) 0.0305(11) -0.0047(9) 0.0092(11) -0.0063(11)
C37 0.0227(9) 0.0331(10) 0.0327(11) -0.0021(9) -0.0041(9) -0.0029(8)
C38 0.0360(12) 0.0401(12) 0.0343(12) -0.0034(11) 0.0021(10) -0.0044(10)
N41 0.0558(14) 0.0428(11) 0.0547(14) 0.0004(10) -0.0046(13) -0.0024(11)
C41 0.0406(13) 0.0448(13) 0.0326(13) -0.0074(11) -0.0030(11) -0.0007(11)
C42 0.076(2) 0.072(2) 0.0507(18) -0.0010(16) 0.0073(17) -0.0339(19)
N51 0.0501(14) 0.0455(12) 0.0576(15) 0.0041(11) -0.0042(12) -0.0011(11)
C51 0.0429(14) 0.0383(12) 0.0429(14) -0.0007(11) -0.0059(12) 0.0057(11)
C52 0.061(2) 0.0619(19) 0.078(2) 0.0049(19) 0.0115(18) -0.0100(17)
N61 0.0484(13) 0.0441(10) 0.0487(13) -0.0144(10) -0.0012(12) -0.0039(10)
C61 0.0293(11) 0.0342(10) 0.0500(14) -0.0144(10) -0.0006(12) -0.0014(10)
C62 0.0373(14) 0.0568(15) 0.0576(16) 0.0037(13) -0.0004(14) -0.0001(13)
P1 0.0265(3) 0.0262(2) 0.0335(3) 0.0022(2) 0.0004(2) -0.0001(2)
F11 0.0368(9) 0.0762(13) 0.144(2) 0.0635(14) -0.0061(12) 0.0070(9)
F12 0.0395(9) 0.0596(10) 0.0961(16) 0.0323(11) -0.0134(10) 0.0024(8)
F13A 0.159(5) 0.092(3) 0.070(2) -0.039(2) 0.037(3) 0.001(4)
F14A 0.0333(13) 0.0481(18) 0.078(3) 0.0281(19) -0.0018(14) -0.0101(11)
F15A 0.106(3) 0.089(3) 0.060(2) -0.0308(19) -0.002(2) -0.024(3)
F16A 0.0267(12) 0.059(2) 0.116(5) 0.049(3) 0.0071(17) -0.0037(12)
F13B 0.099(7) 0.130(11) 0.048(4) 0.030(6) 0.045(5) 0.030(8)
F14B 0.097(7) 0.043(3) 0.138(12) -0.004(4) -0.039(8) -0.036(4)
F15B 0.103(8) 0.162(14) 0.059(5) 0.008(8) 0.053(5) 0.018(10)
F16B 0.108(9) 0.058(4) 0.137(12) -0.028(5) -0.049(10) -0.031(5)
P2 0.0313(3) 0.0282(2) 0.0329(3) -0.0022(2) -0.0020(2) -0.0030(2)
F21 0.0488(10) 0.0641(11) 0.0775(13) 0.0101(10) -0.0221(10) 0.0059(8)
F22 0.0633(12) 0.0614(12) 0.123(2) 0.0343(13) -0.0231(14) 0.0138(10)
F23A 0.083(2) 0.140(4) 0.0532(17) 0.004(2) 0.0312(15) -0.010(2)
F24A 0.0727(19) 0.0449(12) 0.075(3) -0.0044(12) -0.0265(18) -0.0211(11)
F25A 0.087(2) 0.134(4) 0.0477(15) -0.018(2) 0.0277(14) 0.002(2)
F26A 0.099(3) 0.0522(15) 0.142(5) -0.031(2) -0.018(3) -0.0356(16)
F23B 0.110(13) 0.072(8) 0.069(8) -0.035(7) -0.025(9) 0.043(8)
F24B 0.030(4) 0.088(9) 0.121(15) 0.063(10) -0.018(6) -0.013(5)
F25B 0.147(17) 0.074(9) 0.060(7) -0.021(6) 0.027(9) 0.026(10)
F26B 0.049(6) 0.051(7) 0.102(12) 0.037(8) 0.003(7) -0.019(5)
P3 0.0326(3) 0.0254(2) 0.0274(2) 0.0010(2) -0.0012(2) -0.0005(2)
F31 0.0599(11) 0.0335(7) 0.0604(11) 0.0106(7) 0.0094(9) -0.0074(7)
F32 0.0580(11) 0.0384(7) 0.0661(11) 0.0095(8) 0.0189(9) -0.0101(7)
F33A 0.066(2) 0.0415(14) 0.115(5) -0.025(2) 0.040(2) 0.0091(16)
F34A 0.085(3) 0.110(3) 0.0564(19) 0.012(2) -0.0466(18) -0.026(3)
F35A 0.065(2) 0.0358(12) 0.106(3) -0.0179(14) 0.041(2) -0.0011(12)
F36A 0.0579(17) 0.111(3) 0.0504(18) 0.0127(19) -0.0260(15) -0.014(2)
F33B 0.024(3) 0.066(6) 0.103(10) 0.051(6) -0.013(4) -0.004(3)
F34B 0.088(8) 0.055(4) 0.046(5) -0.023(4) 0.038(5) -0.017(5)
F35B 0.039(4) 0.066(5) 0.083(8) 0.033(5) -0.024(5) 0.010(4)
F36B 0.165(19) 0.067(7) 0.050(7) -0.022(5) 0.054(10) -0.053(10)

loop_
_atom_type_symbol
_atom_type_description
_atom_type_scat_dispersion_real
_atom_type_scat_dispersion_imag
_atom_type_scat_source
C C 0.0033 0.0016 'International Tables Vol C Tables 4.2.6.8 and 6.1.1.4'
H H 0 0 'International Tables Vol C Tables 4.2.6.8 and 6.1.1.4'
N N 0.0061 0.0033 'International Tables Vol C Tables 4.2.6.8 and 6.1.1.4'
F F 0.0171 0.0103 'International Tables Vol C Tables 4.2.6.8 and 6.1.1.4'
P P 0.1023 0.0942 'International Tables Vol C Tables 4.2.6.8 and 6.1.1.4'
Cu Cu 0.3201 1.2651 'International Tables Vol C Tables 4.2.6.8 and 6.1.1.4'

loop_
_geom_angle_atom_site_label_1
_geom_angle_atom_site_label_2
_geom_angle_atom_site_label_3
_geom_angle
N13 Cu1 N12 113.44(8)
N13 Cu1 N11 111.90(8)
N12 Cu1 N11 105.56(8)
N13 Cu1 N14 114.02(8)
N12 Cu1 N14 104.78(8)
N11 Cu1 N14 106.43(8)
C11 N11 Cu1 171.27(19)
C13 N12 Cu1 171.29(18)
C15 N13 Cu1 175.35(19)
C17 N14 Cu1 168.55(18)
N11 C11 C12 179.5(3)
C11 C12 H12A 109.5
C11 C12 H12B 109.5
H12A C12 H12B 109.5
C11 C12 H12C 109.5
H12A C12 H12C 109.5
H12B C12 H12C 109.5
N12 C13 C14 179.0(2)
C13 C14 H14A 109.5
C13 C14 H14B 109.5
H14A C14 H14B 109.5
C13 C14 H14C 109.5
H14A C14 H14C 109.5
H14B C14 H14C 109.5
N13 C15 C16 178.7(3)
C15 C16 H16A 109.5
C15 C16 H16B 109.5
H16A C16 H16B 109.5
C15 C16 H16C 109.5
H16A C16 H16C 109.5
H16B C16 H16C 109.5
N14 C17 C18 179.0(2)
C17 C18 H18A 109.5
C17 C18 H18B 109.5
H18A C18 H18B 109.5
C17 C18 H18C 109.5
H18A C18 H18C 109.5
H18B C18 H18C 109.5
N24 Cu2 N23 113.48(8)
N24 Cu2 N21 111.94(8)
N23 Cu2 N21 107.41(8)
N24 Cu2 N22 111.18(8)
N23 Cu2 N22 106.67(8)
N21 Cu2 N22 105.71(7)
C21 N21 Cu2 173.48(19)
C23 N22 Cu2 174.26(19)
C25 N23 Cu2 173.98(18)
C27 N24 Cu2 177.12(19)
N21 C21 C22 179.0(3)
C21 C22 H22A 109.5
C21 C22 H22B 109.5
H22A C22 H22B 109.5
C21 C22 H22C 109.5
H22A C22 H22C 109.5
H22B C22 H22C 109.5
N22 C23 C24 178.7(2)
C23 C24 H24A 109.5
C23 C24 H24B 109.5
H24A C24 H24B 109.5
C23 C24 H24C 109.5
H24A C24 H24C 109.5
H24B C24 H24C 109.5
N23 C25 C26 179.3(2)
C25 C26 H26A 109.5
C25 C26 H26B 109.5
H26A C26 H26B 109.5
C25 C26 H26C 109.5
H26A C26 H26C 109.5
H26B C26 H26C 109.5
N24 C27 C28 179.7(3)
C27 C28 H28A 109.5
C27 C28 H28B 109.5
H28A C28 H28B 109.5
C27 C28 H28C 109.5
H28A C28 H28C 109.5
H28B C28 H28C 109.5
N34 Cu3 N31 113.08(8)
N34 Cu3 N33 113.56(8)
N31 Cu3 N33 110.21(8)
N34 Cu3 N32 111.94(8)
N31 Cu3 N32 102.67(8)
N33 Cu3 N32 104.51(8)
C31 N31 Cu3 171.1(2)
C33 N32 Cu3 169.6(2)
C35 N33 Cu3 171.8(2)
C37 N34 Cu3 176.78(19)
N31 C31 C32 179.2(3)
C31 C32 H32A 109.5
C31 C32 H32B 109.5
H32A C32 H32B 109.5
C31 C32 H32C 109.5
H32A C32 H32C 109.5
H32B C32 H32C 109.5
N32 C33 C34 179.4(3)
C33 C34 H34A 109.5
C33 C34 H34B 109.5
H34A C34 H34B 109.5
C33 C34 H34C 109.5
H34A C34 H34C 109.5
H34B C34 H34C 109.5
N33 C35 C36 179.3(3)
C35 C36 H36A 109.5
C35 C36 H36B 109.5
H36A C36 H36B 109.5
C35 C36 H36C 109.5
H36A C36 H36C 109.5
H36B C36 H36C 109.5
N34 C37 C38 178.7(2)
C37 C38 H38A 109.5
C37 C38 H38B 109.5
H38A C38 H38B 109.5
C37 C38 H38C 109.5
H38A C38 H38C 109.5
H38B C38 H38C 109.5
N41 C41 C42 178.8(3)
C41 C42 H42A 109.5
C41 C42 H42B 109.5
H42A C42 H42B 109.5
C41 C42 H42C 109.5
H42A C42 H42C 109.5
H42B C42 H42C 109.5
N51 C51 C52 179.6(4)
C51 C52 H52A 109.5
C51 C52 H52B 109.5
H52A C52 H52B 109.5
C51 C52 H52C 109.5
H52A C52 H52C 109.5
H52B C52 H52C 109.5
N61 C61 C62 179.8(3)
C61 C62 H62A 109.5
C61 C62 H62B 109.5
H62A C62 H62B 109.5
C61 C62 H62C 109.5
H62A C62 H62C 109.5
H62B C62 H62C 109.5
F15B P1 F14B 88.4(7)
F13A P1 F16A 92.5(3)
F15B P1 F16B 91.1(7)
F14B P1 F16B 179.0(5)
F15B P1 F11 89.4(4)
F14B P1 F11 88.1(3)
F13A P1 F11 92.1(2)
F16A P1 F11 89.39(13)
F16B P1 F11 91.0(3)
F15B P1 F12 90.0(4)
F14B P1 F12 93.0(3)
F13A P1 F12 89.17(19)
F16A P1 F12 90.18(11)
F16B P1 F12 87.8(3)
F11 P1 F12 178.67(14)
F15B P1 F13B 177.8(7)
F14B P1 F13B 93.8(7)
F16B P1 F13B 86.7(6)
F11 P1 F13B 90.6(3)
F12 P1 F13B 90.0(3)
F13A P1 F15A 177.3(3)
F16A P1 F15A 89.8(2)
F11 P1 F15A 89.28(18)
F12 P1 F15A 89.46(17)
F13A P1 F14A 90.2(2)
F16A P1 F14A 177.2(3)
F11 P1 F14A 91.00(11)
F12 P1 F14A 89.38(12)
F15A P1 F14A 87.4(2)
F26B P2 F23B 90.6(9)
F26A P2 F25A 91.8(2)
F26B P2 F24B 176.5(9)
F23B P2 F24B 92.9(10)
F26B P2 F22 89.7(4)
F23B P2 F22 89.6(4)
F26A P2 F22 92.03(17)
F25A P2 F22 90.74(17)
F24B P2 F22 90.3(4)
F26A P2 F23A 89.9(2)
F25A P2 F23A 177.8(2)
F22 P2 F23A 90.62(17)
F26B P2 F25B 87.8(9)
F23B P2 F25B 178.4(10)
F24B P2 F25B 88.7(9)
F22 P2 F25B 90.1(5)
F26A P2 F24A 178.6(2)
F25A P2 F24A 89.4(2)
F22 P2 F24A 88.71(13)
F23A P2 F24A 88.90(19)
F26B P2 F21 91.9(4)
F23B P2 F21 89.0(4)
F26A P2 F21 90.10(17)
F25A P2 F21 89.33(16)
F24B P2 F21 88.2(3)
F22 P2 F21 177.86(12)
F23A P2 F21 89.25(16)
F25B P2 F21 91.4(5)
F24A P2 F21 89.15(12)
F35B P3 F34B 91.9(6)
F34A P3 F33A 93.5(2)
F35B P3 F36B 95.4(8)
F34B P3 F36B 172.5(9)
F35B P3 F31 94.0(4)
F34A P3 F31 91.43(15)
F34B P3 F31 88.5(3)
F33A P3 F31 91.1(2)
F36B P3 F31 89.4(6)
F35B P3 F32 85.2(4)
F34A P3 F32 89.22(15)
F34B P3 F32 91.4(3)
F33A P3 F32 89.4(2)
F36B P3 F32 90.8(6)
F31 P3 F32 179.12(11)
F34A P3 F35A 90.2(2)
F33A P3 F35A 176.3(2)
F31 P3 F35A 88.90(11)
F32 P3 F35A 90.50(11)
F34A P3 F36A 176.2(2)
F33A P3 F36A 90.3(2)
F31 P3 F36A 88.17(14)
F32 P3 F36A 91.14(15)
F35A P3 F36A 86.1(2)
F35B P3 F33B 178.8(6)
F34B P3 F33B 87.3(6)
F36B P3 F33B 85.4(8)
F31 P3 F33B 87.0(3)
F32 P3 F33B 93.9(3)

loop_
_geom_bond_atom_site_label_1
_geom_bond_atom_site_label_2
_geom_bond_distance
Cu1 N13 1.9633(19)
Cu1 N12 1.9931(18)
Cu1 N11 2.0111(19)
Cu1 N14 2.0144(19)
N11 C11 1.137(3)
N12 C13 1.134(3)
N13 C15 1.137(3)
N14 C17 1.133(3)
C11 C12 1.451(3)
C12 H12A 0.98
C12 H12B 0.98
C12 H12C 0.98
C13 C14 1.446(3)
C14 H14A 0.98
C14 H14B 0.98
C14 H14C 0.98
C15 C16 1.449(3)
C16 H16A 0.98
C16 H16B 0.98
C16 H16C 0.98
C17 C18 1.455(3)
C18 H18A 0.98
C18 H18B 0.98
C18 H18C 0.98
Cu2 N24 1.9730(19)
Cu2 N23 1.9995(18)
Cu2 N21 2.0052(19)
Cu2 N22 2.0190(18)
N21 C21 1.134(3)
N22 C23 1.126(3)
N23 C25 1.135(3)
N24 C27 1.138(3)
C21 C22 1.451(3)
C22 H22A 0.98
C22 H22B 0.98
C22 H22C 0.98
C23 C24 1.464(3)
C24 H24A 0.98
C24 H24B 0.98
C24 H24C 0.98
C25 C26 1.447(3)
C26 H26A 0.98
C26 H26B 0.98
C26 H26C 0.98
C27 C28 1.454(3)
C28 H28A 0.98
C28 H28B 0.98
C28 H28C 0.98
Cu3 N34 1.988(2)
Cu3 N31 1.9988(18)
Cu3 N33 1.9995(19)
Cu3 N32 2.018(2)
N31 C31 1.137(3)
N32 C33 1.132(3)
N33 C35 1.134(3)
N34 C37 1.135(3)
C31 C32 1.457(3)
C32 H32A 0.98
C32 H32B 0.98
C32 H32C 0.98
C33 C34 1.453(3)
C34 H34A 0.98
C34 H34B 0.98
C34 H34C 0.98
C35 C36 1.454(3)
C36 H36A 0.98
C36 H36B 0.98
C36 H36C 0.98
C37 C38 1.451(3)
C38 H38A 0.98
C38 H38B 0.98
C38 H38C 0.98
N41 C41 1.135(3)
C41 C42 1.453(4)
C42 H42A 0.98
C42 H42B 0.98
C42 H42C 0.98
N51 C51 1.131(4)
C51 C52 1.455(4)
C52 H52A 0.98
C52 H52B 0.98
C52 H52C 0.98
N61 C61 1.140(3)
C61 C62 1.447(4)
C62 H62A 0.98
C62 H62B 0.98
C62 H62C 0.98
P1 F15B 1.534(7)
P1 F14B 1.536(6)
P1 F13A 1.548(3)
P1 F16A 1.567(3)
P1 F16B 1.572(6)
P1 F11 1.5756(18)
P1 F12 1.5853(17)
P1 F13B 1.594(6)
P1 F15A 1.597(3)
P1 F14A 1.610(2)
P2 F26B 1.543(9)
P2 F23B 1.548(10)
P2 F26A 1.559(3)
P2 F25A 1.568(3)
P2 F24B 1.579(10)
P2 F22 1.5801(19)
P2 F23A 1.584(3)
P2 F25B 1.587(10)
P2 F24A 1.590(2)
P2 F21 1.5964(18)
P3 F35B 1.448(8)
P3 F34A 1.537(3)
P3 F34B 1.548(7)
P3 F33A 1.549(4)
P3 F36B 1.576(14)
P3 F31 1.5940(15)
P3 F32 1.5947(16)
P3 F35A 1.617(3)
P3 F36A 1.619(3)
P3 F33B 1.672(7)
